data_7227181
loop_
_publ_author_name
'Nievergelt, Philipp P.'
'Spingler, Bernhard'

_publ_section_title
;
 Growing single crystals of small molecules by thermal recrystallization,
 a viable option even for minute amounts of material?
;
_journal_issue 1
_journal_name_full CrystEngComm
_journal_page_first 142
_journal_paper_doi 10.1039/C6CE02222G
_journal_volume 19
_journal_year 2017
_chemical_formula_sum 'C15 H12.33 N2 O1.17'
_chemical_formula_weight 239.27
_space_group_crystal_system trigonal
_space_group_IT_number 148
_space_group_name_Hall '-R 3'
_space_group_name_H-M_alt 'R -3 :H'
_symmetry_space_group_name_Hall '-R 3'
_symmetry_space_group_name_H-M 'R -3 :H'
_atom_sites_solution_hydrogens geom
_audit_creation_method SHELXL-2014/7
_audit_update_record
;
2016-07-18 deposited with the CCDC.
2016-11-28 downloaded from the CCDC.
;
_cell_angle_alpha 90
_cell_angle_beta 90
_cell_angle_gamma 120
_cell_formula_units_Z 18
_cell_length_a 35.2832(9)
_cell_length_b 35.2832(9)
_cell_length_c 5.20165(13)
_cell_measurement_reflns_used 3545
_cell_measurement_temperature 183(2)
_cell_measurement_theta_max 73.840
_cell_measurement_theta_min 4.303
_cell_volume 5608.0(2)
_computing_cell_refinement 'CrysAlisPro 1.171.38.41o (Rigaku OD, 2015)'
_computing_data_collection 'CrysAlisPro 1.171.38.41o (Rigaku OD, 2015)'
_computing_data_reduction 'CrysAlisPro 1.171.38.41o (Rigaku OD, 2015)'
_computing_molecular_graphics 'ORTEP-3 (Farrugia, 1997)'
_computing_publication_material 'SHELXL-2014/7 (Sheldrick, 2014)'
_computing_structure_refinement 'SHELXL-2014/7 (Sheldrick, 2014)'
_computing_structure_solution 'SIR-97 (Altomare, 1999)'
_diffrn_ambient_temperature 183(2)
_diffrn_detector_area_resol_mean 10.3801
_diffrn_measured_fraction_theta_full 0.998
_diffrn_measured_fraction_theta_max 0.974
_diffrn_measurement_device_type 'SuperNova, Dual, Cu at zero, Atlas'
_diffrn_measurement_method '\w scans'
_diffrn_radiation_type CuK\a
_diffrn_radiation_wavelength 1.54184
_diffrn_reflns_av_R_equivalents 0.0086
_diffrn_reflns_av_unetI/netI 0.0101
_diffrn_reflns_Laue_measured_fraction_full 0.998
_diffrn_reflns_Laue_measured_fraction_max 0.974
_diffrn_reflns_limit_h_max 39
_diffrn_reflns_limit_h_min -43
_diffrn_reflns_limit_k_max 39
_diffrn_reflns_limit_k_min -29
_diffrn_reflns_limit_l_max 6
_diffrn_reflns_limit_l_min -6
_diffrn_reflns_number 5908
_diffrn_reflns_point_group_measured_fraction_full 0.998
_diffrn_reflns_point_group_measured_fraction_max 0.974
_diffrn_reflns_theta_full 67.684
_diffrn_reflns_theta_max 74.211
_diffrn_reflns_theta_min 2.505
_diffrn_source_type 'SuperNova (Cu) X-ray Source'
_exptl_absorpt_coefficient_mu 0.660
_exptl_absorpt_correction_T_max 0.983
_exptl_absorpt_correction_T_min 0.957
_exptl_absorpt_correction_type gaussian
_exptl_absorpt_process_details
;
CrysAlisPro 1.171.38.41o (Rigaku Oxford Diffraction, 2015)
Numerical absorption correction based on gaussian integration over
            a multifaceted crystal model
Empirical absorption correction using spherical harmonics,
 implemented in SCALE3 ABSPACK scaling algorithm.
;
_exptl_crystal_colour colourless
_exptl_crystal_density_diffrn 1.275
_exptl_crystal_description needle
_exptl_crystal_F_000 2262
_exptl_crystal_recrystallization_method 'Re-crystallisation from solvent: isopropanol'
_exptl_crystal_size_max 0.170
_exptl_crystal_size_mid 0.050
_exptl_crystal_size_min 0.050
_refine_diff_density_max 0.635
_refine_diff_density_min -0.233
_refine_diff_density_rms 0.083
_refine_ls_extinction_method none
_refine_ls_goodness_of_fit_ref 1.090
_refine_ls_hydrogen_treatment constr
_refine_ls_matrix_type full
_refine_ls_number_parameters 172
_refine_ls_number_reflns 2482
_refine_ls_number_restraints 0
_refine_ls_restrained_S_all 1.090
_refine_ls_R_factor_all 0.0506
_refine_ls_R_factor_gt 0.0474
_refine_ls_shift/su_max 0.009
_refine_ls_shift/su_mean 0.001
_refine_ls_structure_factor_coef Fsqd
_refine_ls_weighting_details 'w=1/[\s^2^(Fo^2^)+(0.1062P)^2^+3.5824P] where P=(Fo^2^+2Fc^2^)/3'
_refine_ls_weighting_scheme calc
_refine_ls_wR_factor_gt 0.1566
_refine_ls_wR_factor_ref 0.1608
_reflns_Friedel_coverage 0.000
_reflns_number_gt 2277
_reflns_number_total 2482
_reflns_threshold_expression 'I > 2\s(I)'
_cod_data_source_file c6ce02222g2.cif
_cod_data_source_block pn040216o
_cod_depositor_comments 'Adding full bibliography for 7227179--7227181.cif.'
_cod_original_cell_volume 5608.0(3)
_cod_database_code 7227181
_shelx_shelxl_version_number 2014/7
_shelx_space_group_comment
;
The symmetry employed for this shelxl refinement is uniquely defined
by the following loop, which should always be used as a source of
symmetry information in preference to the above space-group names.
They are only intended as comments.
;
_shelx_estimated_absorpt_t_min 0.896
_shelx_estimated_absorpt_t_max 0.968

loop_
_space_group_symop_operation_xyz
'x, y, z'
'-y, x-y, z'
'-x+y, -x, z'
'x+2/3, y+1/3, z+1/3'
'-y+2/3, x-y+1/3, z+1/3'
'-x+y+2/3, -x+1/3, z+1/3'
'x+1/3, y+2/3, z+2/3'
'-y+1/3, x-y+2/3, z+2/3'
'-x+y+1/3, -x+2/3, z+2/3'
'-x, -y, -z'
'y, -x+y, -z'
'x-y, x, -z'
'-x+2/3, -y+1/3, -z+1/3'
'y+2/3, -x+y+1/3, -z+1/3'
'x-y+2/3, x+1/3, -z+1/3'
'-x+1/3, -y+2/3, -z+2/3'
'y+1/3, -x+y+2/3, -z+2/3'
'x-y+1/3, x+2/3, -z+2/3'

loop_
_atom_site_label
_atom_site_type_symbol
_atom_site_fract_x
_atom_site_fract_y
_atom_site_fract_z
_atom_site_U_iso_or_equiv
_atom_site_adp_type
_atom_site_occupancy
_atom_site_site_symmetry_order
_atom_site_calc_flag
_atom_site_refinement_flags_posn
_atom_site_refinement_flags_adp
_atom_site_refinement_flags_occupancy
C1 C 0.23976(5) -0.02148(5) 0.2886(3) 0.0405(4) Uani 1 1 d . . .
H1 H 0.2238 -0.0468 0.3925 0.049 Uiso 1 1 calc R U .
C2 C 0.26572(5) -0.02227(5) 0.0914(3) 0.0413(4) Uani 1 1 d . . .
H2 H 0.2673 -0.0480 0.0598 0.050 Uiso 1 1 calc R U .
C3 C 0.28931(5) 0.01446(5) -0.0589(3) 0.0393(4) Uani 1 1 d . . .
H3 H 0.3069 0.0140 -0.1954 0.047 Uiso 1 1 calc R U .
C4 C 0.28732(5) 0.05211(5) -0.0108(3) 0.0363(4) Uani 1 1 d . . .
H4 H 0.3037 0.0774 -0.1138 0.044 Uiso 1 1 calc R U .
C6 C 0.21842(7) 0.11760(6) -0.0050(3) 0.0488(4) Uani 1 1 d . . .
H6 H 0.2438 0.1357 -0.1041 0.059 Uiso 1 1 calc R U .
C7 C 0.17995(8) 0.11778(7) -0.0520(4) 0.0607(6) Uani 1 1 d . . .
H7 H 0.1789 0.1362 -0.1818 0.073 Uiso 1 1 calc R U .
C8 C 0.14297(8) 0.09098(7) 0.0910(4) 0.0626(6) Uani 1 1 d . . .
H8 H 0.1164 0.0907 0.0573 0.075 Uiso 1 1 calc R U .
C9 C 0.14457(6) 0.06464(7) 0.2826(4) 0.0546(5) Uani 1 1 d . . .
H9 H 0.1191 0.0468 0.3815 0.065 Uiso 1 1 calc R U .
C10 C 0.18334(5) 0.03479(5) 0.5339(3) 0.0411(4) Uani 1 1 d . . .
H10 H 0.1650 0.0301 0.6781 0.049 Uiso 1 1 calc R U .
C11 C 0.20643(5) 0.01417(5) 0.5371(3) 0.0388(4) Uani 1 1 d . . .
H11 H 0.2030 -0.0033 0.6839 0.047 Uiso 1 1 calc R U .
C12 C 0.26145(4) 0.05274(4) 0.1877(3) 0.0294(3) Uani 1 1 d . . .
C13 C 0.22010(5) 0.09110(5) 0.1865(3) 0.0347(3) Uani 1 1 d . . .
C14 C 0.18315(5) 0.06379(5) 0.3333(3) 0.0385(4) Uani 1 1 d . . .
C15 C 0.23645(5) 0.01569(5) 0.3382(3) 0.0322(3) Uani 1 1 d . . .
C16 C 0.29220(5) 0.12351(4) 0.3942(3) 0.0319(3) Uani 1 1 d . . .
N5 N 0.26039(4) 0.09216(4) 0.2393(2) 0.0325(3) Uani 1 1 d . . .
N18 N 0.28820(5) 0.15837(4) 0.4501(3) 0.0461(4) Uani 1 1 d . . .
H18A H 0.3077 0.1793 0.5491 0.055 Uiso 1 1 calc R U .
H18B H 0.2661 0.1604 0.3878 0.055 Uiso 1 1 calc R U .
O17 O 0.32263(4) 0.11915(4) 0.4769(2) 0.0410(3) Uani 1 1 d . . .
O21 O 0.0250(5) 0.0104(10) 0.640(5) 0.176(11) Uani 0.1667 1 d . . P

loop_
_atom_site_aniso_label
_atom_site_aniso_U_11
_atom_site_aniso_U_22
_atom_site_aniso_U_33
_atom_site_aniso_U_23
_atom_site_aniso_U_13
_atom_site_aniso_U_12
C1 0.0437(8) 0.0272(7) 0.0465(9) 0.0032(6) 0.0008(7) 0.0147(6)
C2 0.0472(9) 0.0341(8) 0.0468(9) -0.0085(6) -0.0070(7) 0.0235(7)
C3 0.0425(8) 0.0456(8) 0.0346(8) -0.0062(6) -0.0022(6) 0.0255(7)
C4 0.0369(7) 0.0354(7) 0.0337(7) 0.0028(6) 0.0004(6) 0.0160(6)
C6 0.0683(11) 0.0445(9) 0.0426(9) -0.0009(7) -0.0082(8) 0.0351(9)
C7 0.0912(16) 0.0627(12) 0.0521(11) -0.0129(9) -0.0271(10) 0.0563(12)
C8 0.0661(13) 0.0683(13) 0.0747(13) -0.0281(11) -0.0320(11) 0.0496(11)
C9 0.0449(9) 0.0539(10) 0.0707(12) -0.0171(9) -0.0095(8) 0.0290(8)
C10 0.0392(8) 0.0376(8) 0.0407(8) -0.0015(6) 0.0074(6) 0.0149(6)
C11 0.0434(8) 0.0325(7) 0.0341(8) 0.0050(6) 0.0045(6) 0.0143(6)
C12 0.0320(7) 0.0245(6) 0.0291(7) -0.0026(5) -0.0060(5) 0.0123(5)
C13 0.0420(8) 0.0308(7) 0.0340(7) -0.0073(5) -0.0086(6) 0.0202(6)
C14 0.0399(8) 0.0354(7) 0.0419(8) -0.0109(6) -0.0064(6) 0.0201(6)
C15 0.0345(7) 0.0278(7) 0.0311(7) -0.0007(5) -0.0032(5) 0.0133(6)
C16 0.0361(7) 0.0259(6) 0.0269(7) 0.0019(5) 0.0011(5) 0.0104(5)
N5 0.0354(6) 0.0241(6) 0.0356(6) -0.0017(4) -0.0043(5) 0.0130(5)
N18 0.0524(8) 0.0311(7) 0.0571(9) -0.0148(6) -0.0193(7) 0.0226(6)
O17 0.0401(6) 0.0369(6) 0.0451(6) -0.0105(4) -0.0091(4) 0.0185(5)
O21 0.093(10) 0.127(17) 0.29(3) 0.00(3) -0.025(13) 0.043(14)

loop_
_atom_type_symbol
_atom_type_description
_atom_type_scat_dispersion_real
_atom_type_scat_dispersion_imag
_atom_type_scat_source
C C 0.0181 0.0091 'International Tables Vol C Tables 4.2.6.8 and 6.1.1.4'
H H 0.0000 0.0000 'International Tables Vol C Tables 4.2.6.8 and 6.1.1.4'
N N 0.0311 0.0180 'International Tables Vol C Tables 4.2.6.8 and 6.1.1.4'
O O 0.0492 0.0322 'International Tables Vol C Tables 4.2.6.8 and 6.1.1.4'

loop_
_geom_angle_atom_site_label_1
_geom_angle_atom_site_label_2
_geom_angle_atom_site_label_3
_geom_angle
_geom_angle_site_symmetry_1
_geom_angle_site_symmetry_3
C2 C1 C15 121.47(14) . .
C2 C1 H1 119.3 . .
C15 C1 H1 119.3 . .
C3 C2 C1 119.67(14) . .
C3 C2 H2 120.2 . .
C1 C2 H2 120.2 . .
C2 C3 C4 120.10(14) . .
C2 C3 H3 120.0 . .
C4 C3 H3 120.0 . .
C12 C4 C3 119.92(14) . .
C12 C4 H4 120.0 . .
C3 C4 H4 120.0 . .
C7 C6 C13 120.19(19) . .
C7 C6 H6 119.9 . .
C13 C6 H6 119.9 . .
C6 C7 C8 119.63(17) . .
C6 C7 H7 120.2 . .
C8 C7 H7 120.2 . .
C9 C8 C7 120.32(18) . .
C9 C8 H8 119.8 . .
C7 C8 H8 119.8 . .
C8 C9 C14 121.1(2) . .
C8 C9 H9 119.5 . .
C14 C9 H9 119.5 . .
C11 C10 C14 127.35(14) . .
C11 C10 H10 116.3 . .
C14 C10 H10 116.3 . .
C10 C11 C15 126.77(14) . .
C10 C11 H11 116.6 . .
C15 C11 H11 116.6 . .
C4 C12 C15 121.05(13) . .
C4 C12 N5 119.45(12) . .
C15 C12 N5 119.50(13) . .
C6 C13 C14 121.13(15) . .
C6 C13 N5 119.80(15) . .
C14 C13 N5 119.05(13) . .
C13 C14 C9 117.62(16) . .
C13 C14 C10 122.85(14) . .
C9 C14 C10 119.53(16) . .
C12 C15 C1 117.74(13) . .
C12 C15 C11 122.58(13) . .
C1 C15 C11 119.66(13) . .
O17 C16 N18 122.44(13) . .
O17 C16 N5 120.96(13) . .
N18 C16 N5 116.60(13) . .
C16 N5 C13 122.32(12) . .
C16 N5 C12 118.86(12) . .
C13 N5 C12 116.49(11) . .
C16 N18 H18A 120.0 . .
C16 N18 H18B 120.0 . .
H18A N18 H18B 120.0 . .
O21 O21 O21 60.001(14) 2 3
O21 O21 O21 66.2(9) 2 12_556
O21 O21 O21 90.000(9) 3 12_556
O21 O21 O21 90.000(6) 2 11_556
O21 O21 O21 66.2(9) 3 11_556
O21 O21 O21 47.6(18) 12_556 11_556

loop_
_geom_bond_atom_site_label_1
_geom_bond_atom_site_label_2
_geom_bond_distance
_geom_bond_site_symmetry_2
C1 C2 1.385(2) .
C1 C15 1.398(2) .
C1 H1 0.9500 .
C2 C3 1.380(2) .
C2 H2 0.9500 .
C3 C4 1.388(2) .
C3 H3 0.9500 .
C4 C12 1.386(2) .
C4 H4 0.9500 .
C6 C7 1.382(3) .
C6 C13 1.388(2) .
C6 H6 0.9500 .
C7 C8 1.384(3) .
C7 H7 0.9500 .
C8 C9 1.383(3) .
C8 H8 0.9500 .
C9 C14 1.401(2) .
C9 H9 0.9500 .
C10 C11 1.336(2) .
C10 C14 1.464(2) .
C10 H10 0.9500 .
C11 C15 1.462(2) .
C11 H11 0.9500 .
C12 C15 1.3954(19) .
C12 N5 1.4352(17) .
C13 C14 1.398(2) .
C13 N5 1.4296(18) .
C16 O17 1.2356(19) .
C16 N18 1.3382(19) .
C16 N5 1.3752(18) .
N18 H18A 0.8800 .
N18 H18B 0.8800 .
O21 O21 1.33(3) 2
O21 O21 1.33(3) 3
O21 O21 1.65(5) 12_556
O21 O21 1.65(5) 11_556

loop_
_geom_torsion_atom_site_label_1
_geom_torsion_atom_site_label_2
_geom_torsion_atom_site_label_3
_geom_torsion_atom_site_label_4
_geom_torsion
C15 C1 C2 C3 0.6(2)
C1 C2 C3 C4 0.6(2)
C2 C3 C4 C12 -0.3(2)
C13 C6 C7 C8 -0.8(3)
C6 C7 C8 C9 1.0(3)
C7 C8 C9 C14 -1.2(3)
C14 C10 C11 C15 -0.7(3)
C3 C4 C12 C15 -1.3(2)
C3 C4 C12 N5 178.64(13)
C7 C6 C13 C14 0.7(2)
C7 C6 C13 N5 -178.02(14)
C6 C13 C14 C9 -0.9(2)
N5 C13 C14 C9 177.85(13)
C6 C13 C14 C10 178.89(14)
N5 C13 C14 C10 -2.3(2)
C8 C9 C14 C13 1.2(2)
C8 C9 C14 C10 -178.67(16)
C11 C10 C14 C13 -33.1(2)
C11 C10 C14 C9 146.67(18)
C4 C12 C15 C1 2.5(2)
N5 C12 C15 C1 -177.45(12)
C4 C12 C15 C11 -175.55(13)
N5 C12 C15 C11 4.5(2)
C2 C1 C15 C12 -2.2(2)
C2 C1 C15 C11 175.94(14)
C10 C11 C15 C12 32.8(2)
C10 C11 C15 C1 -145.26(17)
O17 C16 N5 C13 165.96(13)
N18 C16 N5 C13 -13.8(2)
O17 C16 N5 C12 3.9(2)
N18 C16 N5 C12 -175.81(13)
C6 C13 N5 C16 82.62(18)
C14 C13 N5 C16 -96.17(16)
C6 C13 N5 C12 -114.95(15)
C14 C13 N5 C12 66.26(17)
C4 C12 N5 C16 -84.96(16)
C15 C12 N5 C16 94.99(16)
C4 C12 N5 C13 111.98(15)
C15 C12 N5 C13 -68.07(17)
